data_7130082
loop_
_publ_author_name
'Wang, Yifeng'
'Wang, Chao-Jie'
'Feng, Qing-Zhou'
'Zhai, Jing-Jing'
'Qi, Suosuo'
'Zhong, Ai-Guo'
'Chu, Mingming'
'Xu, Dan-Qian'

_publ_section_title
;
 Copper-catalyzed asymmetric 1,6-conjugate addition of in situ generated
 para-quinone methides with \b-ketoesters
;
_journal_name_full 'Chemical Communications'
_journal_paper_doi 10.1039/D2CC00146B
_journal_year 2022
_chemical_absolute_configuration rmad
_chemical_formula_moiety 'C24 H19 Br O4'
_chemical_formula_sum 'C24 H19 Br O4'
_chemical_formula_weight 451.30
_space_group_crystal_system orthorhombic
_space_group_IT_number 19
_space_group_name_Hall 'P 2ac 2ab'
_space_group_name_H-M_alt 'P 21 21 21'
_atom_sites_solution_hydrogens geom
_atom_sites_solution_primary dual
_audit_creation_date 2021-04-28
_audit_creation_method
;
Olex2 1.2
(compiled 2018.05.29 svn.r3508 for OlexSys, GUI svn.r5506)
;
_audit_update_record
;
2022-01-03 deposited with the CCDC.	2022-05-09 downloaded from the CCDC.
;
_cell_angle_alpha 90
_cell_angle_beta 90
_cell_angle_gamma 90
_cell_formula_units_Z 4
_cell_length_a 6.76460(10)
_cell_length_b 16.0325(3)
_cell_length_c 19.2455(3)
_cell_measurement_reflns_used 9843
_cell_measurement_temperature 193(2)
_cell_measurement_theta_max 54.91
_cell_measurement_theta_min 4.00
_cell_volume 2087.24(6)
_computing_cell_refinement 'SAINT v8.37A (Bruker, 2015)'
_computing_data_reduction 'SAINT v8.37A (Bruker, 2015)'
_computing_molecular_graphics 'Olex2 (Dolomanov et al., 2009)'
_computing_publication_material 'Olex2 (Dolomanov et al., 2009)'
_computing_structure_refinement 'ShelXL (Sheldrick, 2015)'
_computing_structure_solution 'ShelXT (Sheldrick, 2015)'
_diffrn_ambient_temperature 193.01
_diffrn_measured_fraction_theta_full 0.995
_diffrn_measured_fraction_theta_max 0.995
_diffrn_measurement_device_type 'Bruker D8 Venture'
_diffrn_measurement_method '\f and \w scans'
_diffrn_radiation_type GaK\a
_diffrn_radiation_wavelength 1.34139
_diffrn_reflns_av_R_equivalents 0.0415
_diffrn_reflns_av_unetI/netI 0.0281
_diffrn_reflns_Laue_measured_fraction_full 0.995
_diffrn_reflns_Laue_measured_fraction_max 0.995
_diffrn_reflns_limit_h_max 6
_diffrn_reflns_limit_h_min -8
_diffrn_reflns_limit_k_max 19
_diffrn_reflns_limit_k_min -19
_diffrn_reflns_limit_l_max 23
_diffrn_reflns_limit_l_min -23
_diffrn_reflns_number 22356
_diffrn_reflns_point_group_measured_fraction_full 0.994
_diffrn_reflns_point_group_measured_fraction_max 0.994
_diffrn_reflns_theta_full 53.594
_diffrn_reflns_theta_max 54.909
_diffrn_reflns_theta_min 3.121
_diffrn_standards_number 0
_exptl_absorpt_coefficient_mu 1.986
_exptl_absorpt_correction_T_max 0.7508
_exptl_absorpt_correction_T_min 0.5097
_exptl_absorpt_correction_type multi-scan
_exptl_absorpt_process_details
'SADABS-2016/2 (Bruker,2016/2) was used for absorption correction. wR2(int) was 0.1640 before and 0.0691 after correction. The Ratio of minimum to maximum transmission is 0.6789. The \l/2 correction factor is Not present.'
_exptl_crystal_colour colourless
_exptl_crystal_colour_primary colourless
_exptl_crystal_density_diffrn 1.436
_exptl_crystal_description block
_exptl_crystal_F_000 920
_exptl_crystal_size_max 0.05
_exptl_crystal_size_mid 0.03
_exptl_crystal_size_min 0.03
_refine_diff_density_max 0.223
_refine_diff_density_min -0.661
_refine_diff_density_rms 0.043
_refine_ls_abs_structure_details
;
 Flack x determined using 1616 quotients [(I+)-(I-)]/[(I+)+(I-)]
 (Parsons, Flack and Wagner, Acta Cryst. B69 (2013) 249-259).
;
_refine_ls_abs_structure_Flack 0.046(6)
_refine_ls_extinction_method none
_refine_ls_goodness_of_fit_ref 1.072
_refine_ls_hydrogen_treatment constr
_refine_ls_matrix_type full
_refine_ls_number_parameters 264
_refine_ls_number_reflns 3955
_refine_ls_number_restraints 0
_refine_ls_restrained_S_all 1.072
_refine_ls_R_factor_all 0.0255
_refine_ls_R_factor_gt 0.0249
_refine_ls_shift/su_max 0.000
_refine_ls_shift/su_mean 0.000
_refine_ls_structure_factor_coef Fsqd
_refine_ls_weighting_details 'w=1/[\s^2^(Fo^2^)+(0.0328P)^2^+0.4622P] where P=(Fo^2^+2Fc^2^)/3'
_refine_ls_weighting_scheme calc
_refine_ls_wR_factor_gt 0.0632
_refine_ls_wR_factor_ref 0.0638
_reflns_Friedel_coverage 0.731
_reflns_Friedel_fraction_full 0.994
_reflns_Friedel_fraction_max 0.993
_reflns_number_gt 3872
_reflns_number_total 3955
_reflns_threshold_expression 'I > 2\s(I)'
_cod_data_source_file d2cc00146b2.cif
_cod_data_source_block 2104267097_0m
_cod_database_code 7130082
_shelx_shelxl_version_number 2016/6
_shelx_space_group_comment
;
The symmetry employed for this shelxl refinement is uniquely defined
by the following loop, which should always be used as a source of
symmetry information in preference to the above space-group names.
They are only intended as comments.
;
_shelx_estimated_absorpt_t_max 0.943
_shelx_estimated_absorpt_t_min 0.907
_olex2_refinement_description
;
1. Fixed Uiso
 At 1.2 times of:
  All C(H) groups, All C(H,H) groups
 At 1.5 times of:
  All C(H,H,H) groups, All O(H) groups
2.a Ternary CH refined with riding coordinates:
 C1(H1)
2.b Secondary CH2 refined with riding coordinates:
 C3(H3A,H3B)
2.c Aromatic/amide H refined with riding coordinates:
 C5(H5), C7(H7), C8(H8), C14(H14), C15(H15), C16(H16), C17(H17), C18(H18),
 C20(H20), C21(H21), C23(H23), C24(H24)
2.d Idealised Me refined as rotating group:
 C12(H12A,H12B,H12C)
2.e Idealised tetrahedral OH refined as rotating group:
 O2(H2)
;
_olex2_submission_special_instructions 'No special instructions were received'

loop_
_space_group_symop_operation_xyz
'x, y, z'
'-x+1/2, -y, z+1/2'
'-x, y+1/2, -z+1/2'
'x+1/2, -y+1/2, -z'

loop_
_atom_site_label
_atom_site_type_symbol
_atom_site_fract_x
_atom_site_fract_y
_atom_site_fract_z
_atom_site_U_iso_or_equiv
_atom_site_adp_type
_atom_site_occupancy
_atom_site_site_symmetry_order
_atom_site_calc_flag
_atom_site_refinement_flags_posn
_atom_site_refinement_flags_adp
_atom_site_refinement_flags_occupancy
_atom_site_disorder_assembly
_atom_site_disorder_group
Br1 Br 0.73212(5) 0.62196(2) 0.42576(2) 0.04445(12) Uani 1 1 d . . . . .
O1 O -0.0040(3) 0.41105(12) 0.60879(9) 0.0284(4) Uani 1 1 d . . . . .
O2 O 0.1919(4) 0.67586(13) 0.86211(13) 0.0499(6) Uani 1 1 d . . . . .
H2 H 0.074880 0.693418 0.861943 0.075 Uiso 1 1 calc GR . . . .
O3 O 0.2049(3) 0.22620(11) 0.63469(9) 0.0370(5) Uani 1 1 d . . . . .
O4 O 0.4247(3) 0.27598(11) 0.55940(9) 0.0346(5) Uani 1 1 d . . . . .
C1 C 0.2483(4) 0.36139(12) 0.72525(10) 0.0210(4) Uani 1 1 d . . . . .
H1 H 0.109152 0.340781 0.721719 0.025 Uiso 1 1 calc R . . . .
C2 C 0.3252(3) 0.36723(14) 0.64936(11) 0.0197(5) Uani 1 1 d . . . . .
C3 C 0.5248(4) 0.41106(15) 0.63499(12) 0.0216(5) Uani 1 1 d . . . . .
H3A H 0.566613 0.444554 0.675628 0.026 Uiso 1 1 calc R . . . .
H3B H 0.629111 0.369654 0.624388 0.026 Uiso 1 1 calc R . . . .
C4 C 0.4863(4) 0.46647(13) 0.57297(12) 0.0212(5) Uani 1 1 d . . . . .
C5 C 0.6238(4) 0.51043(15) 0.53386(12) 0.0246(5) Uani 1 1 d . . . . .
H5 H 0.761103 0.507936 0.543997 0.030 Uiso 1 1 calc R . . . .
C6 C 0.5517(4) 0.55813(16) 0.47938(13) 0.0280(5) Uani 1 1 d . . . . .
C7 C 0.3523(4) 0.56288(17) 0.46251(14) 0.0329(6) Uani 1 1 d . . . . .
H7 H 0.309389 0.595733 0.424290 0.039 Uiso 1 1 calc R . . . .
C8 C 0.2178(4) 0.51929(16) 0.50202(12) 0.0294(5) Uani 1 1 d . . . . .
H8 H 0.080535 0.521869 0.491837 0.035 Uiso 1 1 calc R . . . .
C9 C 0.2872(4) 0.47119(14) 0.55734(11) 0.0225(5) Uani 1 1 d . . . . .
C10 C 0.1743(4) 0.41817(14) 0.60446(12) 0.0220(5) Uani 1 1 d . . . . .
C11 C 0.3137(4) 0.28089(14) 0.61562(12) 0.0227(5) Uani 1 1 d . . . . .
C12 C 0.4139(6) 0.19912(17) 0.51887(15) 0.0440(8) Uani 1 1 d . . . . .
H12A H 0.423241 0.212420 0.469276 0.066 Uiso 1 1 calc GR . . . .
H12B H 0.287956 0.171062 0.528151 0.066 Uiso 1 1 calc GR . . . .
H12C H 0.523362 0.162284 0.531979 0.066 Uiso 1 1 calc GR . . . .
C13 C 0.3558(4) 0.29878(14) 0.77124(12) 0.0249(5) Uani 1 1 d . . . . .
C14 C 0.5506(4) 0.27531(17) 0.76280(14) 0.0328(6) Uani 1 1 d . . . . .
H14 H 0.625109 0.297616 0.725323 0.039 Uiso 1 1 calc R . . . .
C15 C 0.6394(5) 0.21923(16) 0.80859(15) 0.0378(7) Uani 1 1 d . . . . .
H15 H 0.773277 0.203245 0.801886 0.045 Uiso 1 1 calc R . . . .
C16 C 0.5341(6) 0.18715(19) 0.86319(16) 0.0468(8) Uani 1 1 d . . . . .
H16 H 0.594897 0.149460 0.894713 0.056 Uiso 1 1 calc R . . . .
C17 C 0.3386(6) 0.2100(2) 0.87209(18) 0.0559(10) Uani 1 1 d . . . . .
H17 H 0.264637 0.187781 0.909740 0.067 Uiso 1 1 calc R . . . .
C18 C 0.2505(5) 0.26510(17) 0.82647(14) 0.0405(7) Uani 1 1 d . . . . .
H18 H 0.115958 0.280180 0.832939 0.049 Uiso 1 1 calc R . . . .
C19 C 0.2353(4) 0.44672(13) 0.76063(11) 0.0238(5) Uani 1 1 d . . . . .
C20 C 0.0559(4) 0.48861(17) 0.76304(14) 0.0316(6) Uani 1 1 d . . . . .
H20 H -0.056634 0.464629 0.741278 0.038 Uiso 1 1 calc R . . . .
C21 C 0.0376(5) 0.56493(17) 0.79664(15) 0.0369(6) Uani 1 1 d . . . . .
H21 H -0.086630 0.592546 0.798072 0.044 Uiso 1 1 calc R . . . .
C22 C 0.2008(4) 0.60037(16) 0.82791(14) 0.0342(6) Uani 1 1 d . . . . .
C23 C 0.3811(5) 0.56050(17) 0.82611(14) 0.0329(6) Uani 1 1 d . . . . .
H23 H 0.493458 0.585363 0.847274 0.039 Uiso 1 1 calc R . . . .
C24 C 0.3977(4) 0.48349(16) 0.79306(13) 0.0267(5) Uani 1 1 d . . . . .
H24 H 0.521611 0.455598 0.792622 0.032 Uiso 1 1 calc R . . . .

loop_
_atom_site_aniso_label
_atom_site_aniso_U_11
_atom_site_aniso_U_22
_atom_site_aniso_U_33
_atom_site_aniso_U_23
_atom_site_aniso_U_13
_atom_site_aniso_U_12
Br1 0.03555(18) 0.05672(19) 0.04107(17) 0.02458(13) 0.00653(14) -0.00647(14)
O1 0.0167(9) 0.0389(9) 0.0295(9) 0.0010(8) -0.0010(7) -0.0021(7)
O2 0.0486(15) 0.0374(10) 0.0638(14) -0.0258(10) 0.0069(12) 0.0043(10)
O3 0.0464(13) 0.0305(9) 0.0340(9) -0.0057(7) 0.0093(9) -0.0146(9)
O4 0.0451(12) 0.0279(9) 0.0307(10) -0.0072(7) 0.0146(8) -0.0014(8)
C1 0.0208(11) 0.0230(9) 0.0193(10) -0.0014(8) 0.0020(10) -0.0014(10)
C2 0.0176(11) 0.0230(10) 0.0184(10) -0.0012(8) 0.0011(8) -0.0007(9)
C3 0.0176(12) 0.0262(11) 0.0212(11) 0.0016(9) -0.0004(9) -0.0023(9)
C4 0.0219(12) 0.0216(10) 0.0201(10) -0.0017(9) 0.0002(10) 0.0007(9)
C5 0.0190(12) 0.0282(11) 0.0266(12) 0.0015(10) 0.0022(10) -0.0016(10)
C6 0.0272(14) 0.0336(12) 0.0231(12) 0.0049(10) 0.0054(10) -0.0036(11)
C7 0.0318(15) 0.0388(13) 0.0279(13) 0.0114(11) -0.0046(11) 0.0006(12)
C8 0.0220(13) 0.0390(12) 0.0273(12) 0.0061(9) -0.0045(11) 0.0010(12)
C9 0.0194(12) 0.0262(10) 0.0219(11) -0.0016(8) 0.0003(9) 0.0006(10)
C10 0.0219(13) 0.0228(11) 0.0213(11) -0.0044(9) -0.0018(9) -0.0015(9)
C11 0.0235(13) 0.0243(11) 0.0205(11) 0.0002(9) 0.0009(9) 0.0008(10)
C12 0.068(2) 0.0305(13) 0.0332(15) -0.0136(12) 0.0093(15) 0.0054(14)
C13 0.0337(14) 0.0220(10) 0.0190(11) -0.0022(9) -0.0010(10) -0.0013(10)
C14 0.0336(16) 0.0354(13) 0.0294(13) 0.0057(11) -0.0005(11) 0.0016(12)
C15 0.0425(18) 0.0308(13) 0.0402(16) 0.0018(11) -0.0100(13) 0.0056(12)
C16 0.066(2) 0.0362(14) 0.0381(15) 0.0116(12) -0.0127(16) 0.0055(15)
C17 0.071(3) 0.0539(19) 0.0426(18) 0.0224(15) 0.0087(18) -0.0002(18)
C18 0.0466(19) 0.0411(13) 0.0339(14) 0.0088(11) 0.0078(15) 0.0008(15)
C19 0.0270(13) 0.0255(10) 0.0187(10) -0.0010(8) 0.0015(10) 0.0019(11)
C20 0.0265(14) 0.0369(13) 0.0313(14) -0.0061(11) 0.0030(11) 0.0031(12)
C21 0.0312(16) 0.0368(14) 0.0427(15) -0.0081(12) 0.0054(13) 0.0101(12)
C22 0.0394(16) 0.0292(12) 0.0341(13) -0.0093(10) 0.0069(12) 0.0024(12)
C23 0.0331(16) 0.0324(13) 0.0331(14) -0.0100(11) 0.0013(12) -0.0023(12)
C24 0.0257(14) 0.0293(12) 0.0251(12) -0.0037(10) 0.0005(10) 0.0033(10)

loop_
_atom_type_symbol
_atom_type_description
_atom_type_scat_dispersion_real
_atom_type_scat_dispersion_imag
_atom_type_scat_source
C C 0.0148 0.0070 'International Tables Vol C Tables 4.2.6.8 and 6.1.1.4'
H H 0.0000 0.0000 'International Tables Vol C Tables 4.2.6.8 and 6.1.1.4'
Br Br -0.9502 1.0410 'International Tables Vol C Tables 4.2.6.8 and 6.1.1.4'
O O 0.0412 0.0250 'International Tables Vol C Tables 4.2.6.8 and 6.1.1.4'

loop_
_geom_angle_atom_site_label_1
_geom_angle_atom_site_label_2
_geom_angle_atom_site_label_3
_geom_angle
_geom_angle_site_symmetry_1
_geom_angle_site_symmetry_3
_geom_angle_publ_flag
C22 O2 H2 109.5 . . ?
C11 O4 C12 117.4(2) . . ?
C2 C1 H1 105.7 . . ?
C13 C1 H1 105.7 . . ?
C13 C1 C2 115.25(19) . . ?
C13 C1 C19 110.98(18) . . ?
C19 C1 H1 105.7 . . ?
C19 C1 C2 112.56(17) . . ?
C1 C2 C10 109.40(18) . . ?
C3 C2 C1 119.18(19) . . ?
C3 C2 C10 103.49(18) . . ?
C11 C2 C1 109.11(17) . . ?
C11 C2 C3 112.26(19) . . ?
C11 C2 C10 101.80(17) . . ?
C2 C3 H3A 110.8 . . ?
C2 C3 H3B 110.8 . . ?
H3A C3 H3B 108.8 . . ?
C4 C3 C2 104.93(19) . . ?
C4 C3 H3A 110.8 . . ?
C4 C3 H3B 110.8 . . ?
C5 C4 C3 127.7(2) . . ?
C9 C4 C3 111.9(2) . . ?
C9 C4 C5 120.5(2) . . ?
C4 C5 H5 121.5 . . ?
C6 C5 C4 117.0(2) . . ?
C6 C5 H5 121.5 . . ?
C5 C6 Br1 118.9(2) . . ?
C5 C6 C7 123.2(2) . . ?
C7 C6 Br1 117.88(19) . . ?
C6 C7 H7 120.5 . . ?
C8 C7 C6 119.0(2) . . ?
C8 C7 H7 120.5 . . ?
C7 C8 H8 120.7 . . ?
C7 C8 C9 118.7(2) . . ?
C9 C8 H8 120.7 . . ?
C4 C9 C8 121.6(2) . . ?
C4 C9 C10 110.0(2) . . ?
C8 C9 C10 128.3(2) . . ?
O1 C10 C2 124.1(2) . . ?
O1 C10 C9 128.1(2) . . ?
C9 C10 C2 107.8(2) . . ?
O3 C11 O4 123.7(2) . . ?
O3 C11 C2 124.1(2) . . ?
O4 C11 C2 111.91(19) . . ?
O4 C12 H12A 109.5 . . ?
O4 C12 H12B 109.5 . . ?
O4 C12 H12C 109.5 . . ?
H12A C12 H12B 109.5 . . ?
H12A C12 H12C 109.5 . . ?
H12B C12 H12C 109.5 . . ?
C14 C13 C1 124.6(2) . . ?
C14 C13 C18 118.3(3) . . ?
C18 C13 C1 117.1(3) . . ?
C13 C14 H14 119.6 . . ?
C13 C14 C15 120.8(3) . . ?
C15 C14 H14 119.6 . . ?
C14 C15 H15 119.9 . . ?
C16 C15 C14 120.2(3) . . ?
C16 C15 H15 119.9 . . ?
C15 C16 H16 120.2 . . ?
C15 C16 C17 119.5(3) . . ?
C17 C16 H16 120.2 . . ?
C16 C17 H17 119.9 . . ?
C18 C17 C16 120.2(3) . . ?
C18 C17 H17 119.9 . . ?
C13 C18 H18 119.5 . . ?
C17 C18 C13 120.9(3) . . ?
C17 C18 H18 119.5 . . ?
C20 C19 C1 119.9(2) . . ?
C20 C19 C24 118.0(2) . . ?
C24 C19 C1 122.1(2) . . ?
C19 C20 H20 119.3 . . ?
C19 C20 C21 121.3(3) . . ?
C21 C20 H20 119.3 . . ?
C20 C21 H21 120.2 . . ?
C22 C21 C20 119.6(3) . . ?
C22 C21 H21 120.2 . . ?
O2 C22 C21 122.3(3) . . ?
C23 C22 O2 117.2(3) . . ?
C23 C22 C21 120.4(2) . . ?
C22 C23 H23 120.2 . . ?
C22 C23 C24 119.6(3) . . ?
C24 C23 H23 120.2 . . ?
C19 C24 H24 119.5 . . ?
C23 C24 C19 121.0(2) . . ?
C23 C24 H24 119.5 . . ?

loop_
_geom_bond_atom_site_label_1
_geom_bond_atom_site_label_2
_geom_bond_distance
_geom_bond_site_symmetry_2
_geom_bond_publ_flag
Br1 C6 1.898(2) . ?
O1 C10 1.214(3) . ?
O2 H2 0.8400 . ?
O2 C22 1.379(3) . ?
O3 C11 1.202(3) . ?
O4 C11 1.319(3) . ?
O4 C12 1.460(3) . ?
C1 H1 1.0000 . ?
C1 C2 1.553(3) . ?
C1 C13 1.523(3) . ?
C1 C19 1.531(3) . ?
C2 C3 1.547(3) . ?
C2 C10 1.567(3) . ?
C2 C11 1.531(3) . ?
C3 H3A 0.9900 . ?
C3 H3B 0.9900 . ?
C3 C4 1.511(3) . ?
C4 C5 1.389(3) . ?
C4 C9 1.382(3) . ?
C5 H5 0.9500 . ?
C5 C6 1.386(3) . ?
C6 C7 1.390(4) . ?
C7 H7 0.9500 . ?
C7 C8 1.376(4) . ?
C8 H8 0.9500 . ?
C8 C9 1.396(3) . ?
C9 C10 1.459(3) . ?
C12 H12A 0.9800 . ?
C12 H12B 0.9800 . ?
C12 H12C 0.9800 . ?
C13 C14 1.380(4) . ?
C13 C18 1.389(4) . ?
C14 H14 0.9500 . ?
C14 C15 1.395(4) . ?
C15 H15 0.9500 . ?
C15 C16 1.370(5) . ?
C16 H16 0.9500 . ?
C16 C17 1.383(6) . ?
C17 H17 0.9500 . ?
C17 C18 1.380(4) . ?
C18 H18 0.9500 . ?
C19 C20 1.388(4) . ?
C19 C24 1.395(4) . ?
C20 H20 0.9500 . ?
C20 C21 1.389(4) . ?
C21 H21 0.9500 . ?
C21 C22 1.380(4) . ?
C22 C23 1.378(4) . ?
C23 H23 0.9500 . ?
C23 C24 1.393(4) . ?
C24 H24 0.9500 . ?
